data_7216069
loop_
_publ_author_name
'Burrows, Andrew D.'
'Harrington, Ross W.'
'Mahon, Mary F.'
'Teat, Simon J.'

_publ_section_title
;
 The structural influence of ligand coordination and hydrogen bonding
 capabilities in the crystal engineering of metal thiosemicarbazide
 compounds with malonate
;
_journal_issue 64
_journal_name_full CrystEngComm
_journal_page_first 388
_journal_paper_doi 10.1039/b505655a
_journal_volume 7
_journal_year 2005
_chemical_formula_moiety 'C10 H36 N14 Ni3 O20 S4'
_chemical_formula_sum 'C10 H36 N14 Ni3 O20 S4'
_chemical_formula_weight 976.90
_chemical_name_systematic
;
?
;
_space_group_IT_number 2
_symmetry_cell_setting triclinic
_symmetry_space_group_name_Hall '-P 1'
_symmetry_space_group_name_H-M 'P -1'
_atom_sites_solution_hydrogens difmap
_atom_sites_solution_primary direct
_atom_sites_solution_secondary difmap
_audit_creation_method SHELXL-97
_cell_angle_alpha 94.872(2)
_cell_angle_beta 111.431(2)
_cell_angle_gamma 110.706(2)
_cell_formula_units_Z 2
_cell_length_a 12.1440(2)
_cell_length_b 12.2530(2)
_cell_length_c 13.0390(3)
_cell_measurement_reflns_used 524
_cell_measurement_temperature 150(2)
_cell_measurement_theta_max 27.65
_cell_measurement_theta_min 3.59
_cell_volume 1637.53(7)
_computing_cell_refinement 'HKL DENZO'
_computing_data_collection 'Nonius COLLECT'
_computing_data_reduction 'HKL DENZO and SCALEPACK'
_computing_molecular_graphics 'Bruker SHELXTL'
_computing_publication_material 'Bruker SHELXTL and local programs'
_computing_structure_refinement 'Bruker SHELXTL'
_computing_structure_solution 'Bruker SHELXTL'
_diffrn_ambient_temperature 150(2)
_diffrn_measured_fraction_theta_full 0.995
_diffrn_measured_fraction_theta_max 0.985
_diffrn_measurement_device_type 'Nonius KappaCCD diffractometer'
_diffrn_measurement_method '\f and \w scans'
_diffrn_radiation_monochromator graphite
_diffrn_radiation_source 'sealed tube'
_diffrn_radiation_type MoK\a
_diffrn_radiation_wavelength 0.71073
_diffrn_reflns_av_R_equivalents 0.1112
_diffrn_reflns_av_sigmaI/netI 0.0815
_diffrn_reflns_limit_h_max 15
_diffrn_reflns_limit_h_min -15
_diffrn_reflns_limit_k_max 15
_diffrn_reflns_limit_k_min -15
_diffrn_reflns_limit_l_max 16
_diffrn_reflns_limit_l_min -16
_diffrn_reflns_number 45507
_diffrn_reflns_theta_full 26.00
_diffrn_reflns_theta_max 27.65
_diffrn_reflns_theta_min 3.59
_diffrn_standards_number 0
_exptl_absorpt_coefficient_mu 2.064
_exptl_absorpt_correction_T_max 0.6830
_exptl_absorpt_correction_T_min 0.6482
_exptl_absorpt_correction_type empirical
_exptl_crystal_colour red
_exptl_crystal_density_diffrn 1.981
_exptl_crystal_density_method 'not measured'
_exptl_crystal_description block
_exptl_crystal_F_000 1004
_exptl_crystal_size_max 0.23
_exptl_crystal_size_mid 0.22
_exptl_crystal_size_min 0.20
_refine_diff_density_max 0.593
_refine_diff_density_min -0.620
_refine_diff_density_rms 0.113
_refine_ls_extinction_coef 0.0023(3)
_refine_ls_extinction_expression Fc^*^=kFc[1+0.001xFc^2^\l^3^/sin(2\q)]^-1/4^
_refine_ls_extinction_method SHELXL
_refine_ls_goodness_of_fit_ref 0.983
_refine_ls_hydrogen_treatment mixed
_refine_ls_matrix_type full
_refine_ls_number_parameters 589
_refine_ls_number_reflns 7524
_refine_ls_number_restraints 44
_refine_ls_restrained_S_all 0.981
_refine_ls_R_factor_all 0.0971
_refine_ls_R_factor_gt 0.0429
_refine_ls_shift/su_max 0.001
_refine_ls_shift/su_mean 0.000
_refine_ls_structure_factor_coef Fsqd
_refine_ls_weighting_details 'calc w=1/[\s^2^(Fo^2^)+(0.0343P)^2^+0.0000P] where P=(Fo^2^+2Fc^2^)/3'
_refine_ls_weighting_scheme calc
_refine_ls_wR_factor_gt 0.0802
_refine_ls_wR_factor_ref 0.0967
_reflns_number_gt 4541
_reflns_number_total 7524
_reflns_threshold_expression I>2\s(I)
_cod_data_source_file b505655a.txt
_cod_data_source_block 1
_cod_original_cell_volume 1637.52(5)
_cod_database_code 7216069

loop_
_symmetry_equiv_pos_as_xyz
'x, y, z'
'-x, -y, -z'

loop_
_atom_site_label
_atom_site_type_symbol
_atom_site_fract_x
_atom_site_fract_y
_atom_site_fract_z
_atom_site_U_iso_or_equiv
_atom_site_adp_type
_atom_site_occupancy
_atom_site_symmetry_multiplicity
_atom_site_calc_flag
_atom_site_refinement_flags
Ni1 Ni 0.09555(4) 0.50187(4) 0.14285(4) 0.01498(13) Uani 1 1 d .
Ni2 Ni 0.40884(4) 0.49666(4) 0.34858(4) 0.01568(13) Uani 1 1 d .
Ni3 Ni 0.23606(5) 0.98817(5) 0.74409(4) 0.01489(13) Uani 1 1 d .
S1 S 0.21400(9) 0.63243(8) 0.08254(8) 0.0162(2) Uani 1 1 d .
S2 S 0.14914(9) 0.36548(8) 0.08703(8) 0.0163(2) Uani 1 1 d .
S3 S 0.36108(9) 0.63760(8) 0.40409(8) 0.0168(2) Uani 1 1 d .
S4 S 0.29245(9) 0.37364(8) 0.41484(8) 0.0163(2) Uani 1 1 d .
N1 N 0.0426(3) 0.6213(3) 0.1878(3) 0.0185(7) Uani 1 1 d D
H1A H -0.039(2) 0.596(3) 0.140(2) 0.016(10) Uiso 1 1 d D
H1B H 0.047(4) 0.624(4) 0.2580(17) 0.045(15) Uiso 1 1 d D
N2 N 0.1120(3) 0.7404(3) 0.1827(3) 0.0187(7) Uani 1 1 d D
H2 H 0.082(3) 0.796(2) 0.191(3) 0.005(9) Uiso 1 1 d D
N3 N 0.2408(3) 0.8585(3) 0.1075(3) 0.0219(8) Uani 1 1 d D
H3A H 0.226(4) 0.920(2) 0.124(3) 0.025(12) Uiso 1 1 d D
H3B H 0.302(4) 0.869(4) 0.084(4) 0.066(19) Uiso 1 1 d D
N4 N -0.0063(3) 0.3875(3) 0.2020(3) 0.0172(7) Uani 1 1 d D
H4A H -0.085(2) 0.389(4) 0.182(3) 0.030(12) Uiso 1 1 d D
H4B H 0.038(3) 0.419(4) 0.2766(18) 0.061(17) Uiso 1 1 d D
N5 N -0.0177(3) 0.2680(3) 0.1728(3) 0.0209(8) Uani 1 1 d D
H5 H -0.060(4) 0.209(4) 0.197(4) 0.062(17) Uiso 1 1 d D
N6 N 0.0548(3) 0.1413(3) 0.1063(3) 0.0235(8) Uani 1 1 d D
H6A H 0.014(4) 0.089(3) 0.135(4) 0.047(15) Uiso 1 1 d D
H6B H 0.100(4) 0.120(4) 0.077(4) 0.045(15) Uiso 1 1 d D
N7 N 0.5086(3) 0.6057(3) 0.2848(3) 0.0202(7) Uani 1 1 d D
H7A H 0.471(3) 0.579(3) 0.2089(16) 0.027(12) Uiso 1 1 d D
H7B H 0.584(2) 0.598(3) 0.309(3) 0.020(11) Uiso 1 1 d D
N8 N 0.5237(3) 0.7265(3) 0.3111(3) 0.0206(8) Uani 1 1 d D
H8 H 0.562(4) 0.776(3) 0.278(3) 0.031(12) Uiso 1 1 d D
N9 N 0.4536(3) 0.8571(3) 0.3746(3) 0.0255(8) Uani 1 1 d D
H9A H 0.487(3) 0.911(3) 0.341(3) 0.022(11) Uiso 1 1 d D
H9B H 0.409(4) 0.879(4) 0.406(4) 0.061(18) Uiso 1 1 d D
N10 N 0.4589(3) 0.3726(3) 0.3078(3) 0.0180(7) Uani 1 1 d D
H10A H 0.445(3) 0.371(4) 0.2373(16) 0.048(15) Uiso 1 1 d D
H10B H 0.5443(19) 0.395(3) 0.352(2) 0.010(9) Uiso 1 1 d D
N11 N 0.3876(3) 0.2563(3) 0.3166(3) 0.0195(7) Uani 1 1 d D
H11 H 0.410(4) 0.196(3) 0.303(4) 0.032(13) Uiso 1 1 d D
N12 N 0.2645(3) 0.1491(3) 0.4022(3) 0.0212(8) Uani 1 1 d D
H12A H 0.273(4) 0.083(2) 0.389(3) 0.027(12) Uiso 1 1 d D
H12B H 0.216(3) 0.147(3) 0.438(3) 0.010(10) Uiso 1 1 d D
N13 N 0.3742(3) 0.3942(3) 0.0038(3) 0.0195(7) Uani 1 1 d .
N14 N 0.1276(3) 0.6066(3) 0.4851(3) 0.0213(8) Uani 1 1 d .
O1 O 0.3906(2) 0.5003(2) 0.0360(2) 0.0221(6) Uani 1 1 d .
O1W O 0.2448(3) 0.4333(3) 0.6477(2) 0.0258(7) Uani 1 1 d D
H101 H 0.191(4) 0.3559(18) 0.610(4) 0.061(18) Uiso 1 1 d D
H102 H 0.216(5) 0.480(3) 0.607(4) 0.068(19) Uiso 1 1 d D
O2 O 0.3097(3) 0.3401(2) -0.0987(2) 0.0286(7) Uani 1 1 d .
O2W O 0.2170(3) 0.5444(3) 0.8328(3) 0.0301(7) Uani 1 1 d D
H201 H 0.213(4) 0.502(3) 0.773(2) 0.028(12) Uiso 1 1 d D
H202 H 0.272(5) 0.542(5) 0.896(2) 0.09(2) Uiso 1 1 d D
O3 O 0.4227(3) 0.3413(2) 0.0748(2) 0.0247(7) Uani 1 1 d .
O3W O 0.2802(3) 0.9044(3) 0.4563(2) 0.0259(7) Uani 1 1 d D
H301 H 0.312(4) 0.940(3) 0.5284(19) 0.043(14) Uiso 1 1 d D
H302 H 0.217(3) 0.834(2) 0.439(3) 0.038(14) Uiso 1 1 d D
O4 O 0.0820(3) 0.6656(2) 0.4207(2) 0.0235(6) Uani 1 1 d .
O4W O 0.2375(3) 0.0967(3) 0.0388(2) 0.0267(7) Uani 1 1 d D
H401 H 0.283(4) 0.1712(19) 0.038(4) 0.043(15) Uiso 1 1 d D
H402 H 0.220(5) 0.047(3) -0.025(3) 0.069(19) Uiso 1 1 d D
O5 O 0.1981(3) 0.6551(3) 0.5886(2) 0.0307(7) Uani 1 1 d .
O6 O 0.1042(3) 0.5000(2) 0.4471(2) 0.0264(7) Uani 1 1 d .
O7 O 0.1842(2) 1.0603(2) 0.6117(2) 0.0207(6) Uani 1 1 d .
O8 O 0.1183(2) 1.1852(2) 0.5221(2) 0.0238(6) Uani 1 1 d .
O9 O 0.1004(2) 1.0072(2) 0.7874(2) 0.0195(6) Uani 1 1 d .
O10 O -0.0330(3) 1.0852(2) 0.8003(2) 0.0245(7) Uani 1 1 d .
O11 O 0.2861(2) 0.9205(2) 0.8790(2) 0.0202(6) Uani 1 1 d .
O12 O 0.4158(2) 0.8658(2) 1.0118(2) 0.0222(6) Uani 1 1 d .
O13 O 0.3732(2) 0.9688(2) 0.7030(2) 0.0175(6) Uani 1 1 d .
O14 O 0.5239(3) 0.9082(2) 0.7077(2) 0.0246(7) Uani 1 1 d .
O15 O 0.3815(3) 1.1623(2) 0.8428(2) 0.0175(6) Uani 1 1 d D
H15A H 0.450(4) 1.162(5) 0.900(4) 0.08(2) Uiso 1 1 d D
H15B H 0.361(3) 1.218(3) 0.869(3) 0.015(10) Uiso 1 1 d D
O16 O 0.0966(3) 0.8141(2) 0.6475(2) 0.0177(6) Uani 1 1 d D
H16A H 0.131(5) 0.773(4) 0.624(4) 0.063(18) Uiso 1 1 d D
H16B H 0.033(4) 0.820(5) 0.590(4) 0.08(2) Uiso 1 1 d D
C1 C 0.1865(3) 0.7537(3) 0.1276(3) 0.0166(8) Uani 1 1 d .
C2 C 0.0551(3) 0.2487(3) 0.1249(3) 0.0172(8) Uani 1 1 d .
C3 C 0.4529(3) 0.7496(3) 0.3590(3) 0.0168(8) Uani 1 1 d .
C4 C 0.3174(3) 0.2492(3) 0.3748(3) 0.0165(8) Uani 1 1 d .
C5 C 0.1233(3) 1.1264(3) 0.5975(3) 0.0177(8) Uani 1 1 d .
C6 C 0.0525(4) 1.1415(4) 0.6680(4) 0.0268(10) Uani 1 1 d .
H6C H 0.0934 1.2281 0.7066 0.032 Uiso 1 1 calc R
H6D H -0.0372 1.1240 0.6136 0.032 Uiso 1 1 calc R
C7 C 0.0404(3) 1.0736(3) 0.7574(3) 0.0159(8) Uani 1 1 d .
C8 C 0.3748(3) 0.8815(3) 0.9131(3) 0.0162(8) Uani 1 1 d .
C9 C 0.4275(4) 0.8459(4) 0.8341(3) 0.0223(9) Uani 1 1 d .
H9C H 0.3713 0.7600 0.7950 0.027 Uiso 1 1 calc R
H9D H 0.5144 0.8505 0.8823 0.027 Uiso 1 1 calc R
C10 C 0.4422(3) 0.9117(3) 0.7428(3) 0.0174(8) Uani 1 1 d .

loop_
_atom_site_aniso_label
_atom_site_aniso_U_11
_atom_site_aniso_U_22
_atom_site_aniso_U_33
_atom_site_aniso_U_23
_atom_site_aniso_U_13
_atom_site_aniso_U_12
Ni1 0.0161(2) 0.0167(3) 0.0146(3) 0.0051(2) 0.0079(2) 0.0078(2)
Ni2 0.0163(2) 0.0181(3) 0.0152(3) 0.0053(2) 0.0085(2) 0.0078(2)
Ni3 0.0173(3) 0.0181(3) 0.0146(2) 0.00703(19) 0.0088(2) 0.0105(2)
S1 0.0192(5) 0.0164(5) 0.0171(5) 0.0050(4) 0.0099(4) 0.0091(4)
S2 0.0168(5) 0.0156(5) 0.0186(5) 0.0060(4) 0.0092(4) 0.0068(4)
S3 0.0174(5) 0.0171(5) 0.0183(5) 0.0076(4) 0.0091(4) 0.0073(4)
S4 0.0200(5) 0.0156(5) 0.0177(5) 0.0048(4) 0.0104(4) 0.0095(4)
N1 0.0143(17) 0.0199(18) 0.0189(19) 0.0028(15) 0.0076(15) 0.0043(14)
N2 0.0181(16) 0.0178(17) 0.0216(18) 0.0033(14) 0.0088(15) 0.0088(14)
N3 0.0259(19) 0.0162(18) 0.0240(19) 0.0068(15) 0.0099(16) 0.0093(16)
N4 0.0126(16) 0.0227(18) 0.0157(18) 0.0054(15) 0.0054(14) 0.0072(14)
N5 0.0196(17) 0.0161(17) 0.0251(19) 0.0060(15) 0.0114(15) 0.0034(14)
N6 0.0251(19) 0.0198(19) 0.030(2) 0.0110(16) 0.0136(17) 0.0108(16)
N7 0.0188(18) 0.0255(19) 0.0191(19) 0.0052(15) 0.0094(15) 0.0109(15)
N8 0.0171(17) 0.0218(18) 0.0205(18) 0.0089(15) 0.0086(15) 0.0039(15)
N9 0.0247(19) 0.0181(19) 0.027(2) 0.0095(16) 0.0099(17) 0.0026(16)
N10 0.0177(17) 0.0207(18) 0.0160(18) 0.0048(15) 0.0070(15) 0.0084(15)
N11 0.0260(18) 0.0175(17) 0.0204(18) 0.0051(14) 0.0121(15) 0.0123(15)
N12 0.0276(19) 0.0199(19) 0.0200(19) 0.0056(15) 0.0110(16) 0.0129(16)
N13 0.0208(17) 0.0239(18) 0.0191(18) 0.0093(15) 0.0116(15) 0.0111(15)
N14 0.0205(17) 0.0235(19) 0.0211(19) 0.0045(15) 0.0108(15) 0.0087(15)
O1 0.0252(15) 0.0178(14) 0.0248(15) 0.0006(12) 0.0133(13) 0.0088(12)
O1W 0.0271(16) 0.0331(18) 0.0233(16) 0.0101(14) 0.0125(13) 0.0166(15)
O2 0.0359(17) 0.0282(16) 0.0163(15) -0.0028(13) 0.0032(13) 0.0174(14)
O2W 0.0315(17) 0.046(2) 0.0216(17) 0.0079(15) 0.0119(15) 0.0249(15)
O3 0.0306(15) 0.0273(16) 0.0254(16) 0.0119(13) 0.0147(13) 0.0177(13)
O3W 0.0264(16) 0.0235(16) 0.0214(17) 0.0014(13) 0.0073(14) 0.0073(14)
O4 0.0278(15) 0.0281(16) 0.0210(15) 0.0099(13) 0.0108(13) 0.0171(13)
O4W 0.0277(16) 0.0266(17) 0.0224(17) 0.0037(14) 0.0097(14) 0.0089(14)
O5 0.0384(17) 0.0320(17) 0.0162(16) 0.0021(13) 0.0041(13) 0.0172(14)
O6 0.0411(17) 0.0195(15) 0.0244(16) 0.0058(12) 0.0173(14) 0.0156(13)
O7 0.0260(14) 0.0233(15) 0.0191(14) 0.0099(12) 0.0104(12) 0.0150(12)
O8 0.0251(15) 0.0333(16) 0.0228(15) 0.0191(13) 0.0124(13) 0.0174(13)
O9 0.0199(13) 0.0250(15) 0.0212(15) 0.0106(12) 0.0118(12) 0.0132(12)
O10 0.0290(15) 0.0256(15) 0.0342(17) 0.0128(13) 0.0216(14) 0.0182(13)
O11 0.0211(14) 0.0225(14) 0.0196(14) 0.0103(12) 0.0097(12) 0.0097(12)
O12 0.0175(14) 0.0310(16) 0.0168(14) 0.0127(12) 0.0070(12) 0.0074(12)
O13 0.0219(14) 0.0193(14) 0.0211(15) 0.0102(12) 0.0140(12) 0.0130(12)
O14 0.0245(14) 0.0240(15) 0.0376(17) 0.0135(13) 0.0196(14) 0.0155(13)
O15 0.0195(14) 0.0194(14) 0.0154(14) 0.0052(12) 0.0061(12) 0.0112(12)
O16 0.0176(14) 0.0215(15) 0.0166(15) 0.0046(12) 0.0079(12) 0.0101(12)
C1 0.0146(18) 0.018(2) 0.0120(19) 0.0039(16) -0.0008(15) 0.0081(16)
C2 0.0146(18) 0.018(2) 0.0139(19) 0.0048(16) 0.0022(16) 0.0057(16)
C3 0.0127(18) 0.015(2) 0.0137(19) 0.0055(16) 0.0008(16) 0.0007(16)
C4 0.0158(18) 0.021(2) 0.0116(19) 0.0024(16) 0.0038(16) 0.0087(16)
C5 0.0133(18) 0.0168(19) 0.018(2) 0.0046(16) 0.0029(16) 0.0039(16)
C6 0.038(2) 0.033(2) 0.029(2) 0.019(2) 0.020(2) 0.027(2)
C7 0.0164(18) 0.0152(19) 0.0128(19) 0.0004(15) 0.0040(16) 0.0059(16)
C8 0.0140(18) 0.0111(18) 0.022(2) 0.0063(16) 0.0061(16) 0.0041(15)
C9 0.025(2) 0.024(2) 0.023(2) 0.0126(18) 0.0091(18) 0.0149(18)
C10 0.0177(19) 0.0133(19) 0.019(2) 0.0022(16) 0.0053(17) 0.0070(16)

loop_
_atom_type_symbol
_atom_type_description
_atom_type_scat_dispersion_real
_atom_type_scat_dispersion_imag
_atom_type_scat_source
C C 0.0033 0.0016 'International Tables Vol C Tables 4.2.6.8 and 6.1.1.4'
H H 0.0000 0.0000 'International Tables Vol C Tables 4.2.6.8 and 6.1.1.4'
O O 0.0106 0.0060 'International Tables Vol C Tables 4.2.6.8 and 6.1.1.4'
N N 0.0061 0.0033 'International Tables Vol C Tables 4.2.6.8 and 6.1.1.4'
S S 0.1246 0.1234 'International Tables Vol C Tables 4.2.6.8 and 6.1.1.4'
Ni Ni 0.3393 1.1124 'International Tables Vol C Tables 4.2.6.8 and 6.1.1.4'

loop_
_geom_angle_atom_site_label_1
_geom_angle_atom_site_label_2
_geom_angle_atom_site_label_3
_geom_angle
N1 Ni1 N4 90.96(14)
N1 Ni1 S2 178.06(11)
N4 Ni1 S2 88.93(11)
N1 Ni1 S1 88.61(10)
N4 Ni1 S1 178.09(10)
S2 Ni1 S1 91.56(4)
N10 Ni2 N7 91.79(14)
N10 Ni2 S4 88.43(10)
N7 Ni2 S4 178.25(11)
N10 Ni2 S3 176.71(11)
N7 Ni2 S3 88.88(11)
S4 Ni2 S3 91.00(4)
O11 Ni3 O7 177.86(12)
O11 Ni3 O9 87.06(11)
O7 Ni3 O9 91.17(11)
O11 Ni3 O13 92.12(11)
O7 Ni3 O13 89.65(11)
O9 Ni3 O13 179.15(12)
O11 Ni3 O16 88.86(11)
O7 Ni3 O16 92.25(11)
O9 Ni3 O16 87.32(11)
O13 Ni3 O16 92.88(11)
O11 Ni3 O15 90.30(11)
O7 Ni3 O15 88.64(11)
O9 Ni3 O15 94.11(11)
O13 Ni3 O15 85.68(10)
O16 Ni3 O15 178.30(13)
C1 S1 Ni1 97.40(13)
C2 S2 Ni1 97.77(14)
C3 S3 Ni2 97.39(14)
C4 S4 Ni2 97.70(13)
N2 N1 Ni1 115.8(2)
N2 N1 H1A 109(2)
Ni1 N1 H1A 104(3)
N2 N1 H1B 108(3)
Ni1 N1 H1B 111(3)
H1A N1 H1B 108(2)
C1 N2 N1 117.3(3)
C1 N2 H2 119(2)
N1 N2 H2 119(2)
C1 N3 H3A 124(3)
C1 N3 H3B 119(3)
H3A N3 H3B 117(3)
N5 N4 Ni1 114.4(2)
N5 N4 H4A 111(3)
Ni1 N4 H4A 110(3)
N5 N4 H4B 111(3)
Ni1 N4 H4B 102(3)
H4A N4 H4B 107(3)
C2 N5 N4 119.0(3)
C2 N5 H5 118(4)
N4 N5 H5 122(4)
C2 N6 H6A 117(3)
C2 N6 H6B 127(3)
H6A N6 H6B 116(3)
N8 N7 Ni2 115.1(2)
N8 N7 H7A 108(3)
Ni2 N7 H7A 110(3)
N8 N7 H7B 113(2)
Ni2 N7 H7B 104(2)
H7A N7 H7B 106(2)
C3 N8 N7 118.2(3)
C3 N8 H8 123(3)
N7 N8 H8 117(3)
C3 N9 H9A 122(2)
C3 N9 H9B 126(3)
H9A N9 H9B 112(3)
N11 N10 Ni2 115.4(2)
N11 N10 H10A 110(3)
Ni2 N10 H10A 104(3)
N11 N10 H10B 109(2)
Ni2 N10 H10B 109(2)
H10A N10 H10B 111(3)
C4 N11 N10 117.3(3)
C4 N11 H11 120(3)
N10 N11 H11 120(3)
C4 N12 H12A 126(2)
C4 N12 H12B 119(2)
H12A N12 H12B 115(3)
O2 N13 O1 120.0(3)
O2 N13 O3 119.7(3)
O1 N13 O3 120.3(3)
O6 N14 O5 119.3(4)
O6 N14 O4 120.8(3)
O5 N14 O4 119.9(3)
H101 O1W H102 108(3)
H201 O2W H202 113(3)
H301 O3W H302 111(3)
H401 O4W H402 108(3)
C5 O7 Ni3 127.5(2)
C7 O9 Ni3 128.5(2)
C8 O11 Ni3 127.8(2)
C10 O13 Ni3 128.6(2)
Ni3 O15 H15A 115(4)
Ni3 O15 H15B 121(2)
H15A O15 H15B 107(5)
Ni3 O16 H16A 111(3)
Ni3 O16 H16B 109(4)
H16A O16 H16B 111(5)
N3 C1 N2 120.6(4)
N3 C1 S1 119.7(3)
N2 C1 S1 119.7(3)
N6 C2 N5 120.1(3)
N6 C2 S2 120.7(3)
N5 C2 S2 119.2(3)
N9 C3 N8 120.5(3)
N9 C3 S3 119.9(3)
N8 C3 S3 119.5(3)
N12 C4 N11 121.5(4)
N12 C4 S4 119.0(3)
N11 C4 S4 119.5(3)
O7 C5 O8 121.3(4)
O7 C5 C6 123.1(3)
O8 C5 C6 115.6(4)
C7 C6 C5 123.7(4)
C7 C6 H6C 106.4
C5 C6 H6C 106.4
C7 C6 H6D 106.4
C5 C6 H6D 106.4
H6C C6 H6D 106.5
O10 C7 O9 121.3(3)
O10 C7 C6 116.6(4)
O9 C7 C6 122.1(3)
O12 C8 O11 121.1(4)
O12 C8 C9 117.9(3)
O11 C8 C9 120.9(3)
C8 C9 C10 121.8(3)
C8 C9 H9C 106.9
C10 C9 H9C 106.9
C8 C9 H9D 106.9
C10 C9 H9D 106.9
H9C C9 H9D 106.7
O14 C10 O13 120.7(3)
O14 C10 C9 118.2(3)
O13 C10 C9 121.1(3)

loop_
_geom_bond_atom_site_label_1
_geom_bond_atom_site_label_2
_geom_bond_distance
Ni1 N1 1.921(3)
Ni1 N4 1.935(3)
Ni1 S2 2.1574(11)
Ni1 S1 2.1586(10)
Ni2 N10 1.928(3)
Ni2 N7 1.930(3)
Ni2 S4 2.1502(10)
Ni2 S3 2.1554(12)
Ni3 O11 1.994(3)
Ni3 O7 2.004(3)
Ni3 O9 2.005(3)
Ni3 O13 2.007(3)
Ni3 O16 2.105(3)
Ni3 O15 2.130(3)
S1 C1 1.735(4)
S2 C2 1.724(4)
S3 C3 1.734(4)
S4 C4 1.730(4)
N1 N2 1.425(4)
N1 H1A 0.880(17)
N1 H1B 0.894(18)
N2 C1 1.323(5)
N2 H2 0.895(18)
N3 C1 1.318(5)
N3 H3A 0.864(18)
N3 H3B 0.876(18)
N4 N5 1.425(5)
N4 H4A 0.899(18)
N4 H4B 0.890(19)
N5 C2 1.324(5)
N5 H5 0.885(19)
N6 C2 1.316(5)
N6 H6A 0.867(18)
N6 H6B 0.869(18)
N7 N8 1.420(5)
N7 H7A 0.897(18)
N7 H7B 0.895(18)
N8 C3 1.321(5)
N8 H8 0.874(19)
N9 C3 1.312(5)
N9 H9A 0.882(18)
N9 H9B 0.880(19)
N10 N11 1.422(4)
N10 H10A 0.869(18)
N10 H10B 0.904(17)
N11 C4 1.320(5)
N11 H11 0.900(19)
N12 C4 1.315(5)
N12 H12A 0.868(18)
N12 H12B 0.871(17)
N13 O2 1.247(4)
N13 O1 1.253(4)
N13 O3 1.264(4)
N14 O6 1.248(4)
N14 O5 1.252(4)
N14 O4 1.258(4)
O1W H101 0.902(19)
O1W H102 0.884(19)
O2W H201 0.875(18)
O2W H202 0.864(19)
O3W H301 0.877(18)
O3W H302 0.864(18)
O4W H401 0.887(18)
O4W H402 0.891(19)
O7 C5 1.259(5)
O8 C5 1.263(4)
O9 C7 1.269(4)
O10 C7 1.253(4)
O11 C8 1.279(4)
O12 C8 1.258(4)
O13 C10 1.272(4)
O14 C10 1.246(4)
O15 H15A 0.89(2)
O15 H15B 0.881(19)
O16 H16A 0.86(2)
O16 H16B 0.88(2)
C5 C6 1.510(5)
C6 C7 1.508(5)
C6 H6C 0.9900
C6 H6D 0.9900
C8 C9 1.505(5)
C9 C10 1.523(5)
C9 H9C 0.9900
C9 H9D 0.9900

loop_
_geom_hbond_atom_site_label_D
_geom_hbond_atom_site_label_H
_geom_hbond_atom_site_label_A
_geom_hbond_distance_DH
_geom_hbond_distance_HA
_geom_hbond_distance_DA
_geom_hbond_angle_DHA
_geom_hbond_site_symmetry_A
N1 H1A O2W 0.880(17) 2.40(3) 2.983(4) 124(3) 2_566
N1 H1A S2 0.880(17) 2.92(3) 3.544(4) 129(3) 2_565
N1 H1B O4 0.894(18) 1.99(2) 2.867(4) 168(4) .
N2 H2 O10 0.895(18) 1.765(19) 2.658(4) 174(3) 2_576
N3 H3A O4W 0.864(18) 2.49(3) 3.134(5) 132(3) 1_565
N3 H3B O12 0.876(18) 1.944(19) 2.811(4) 170(5) 1_554
N4 H4A O2W 0.899(18) 2.00(2) 2.858(4) 159(4) 2_566
N4 H4B O6 0.890(19) 2.08(2) 2.952(4) 167(4) .
N5 H5 O16 0.885(19) 2.25(4) 2.963(4) 138(4) 2_566
N5 H5 O11 0.885(19) 2.39(4) 3.036(4) 130(4) 2_566
N5 H5 O9 0.885(19) 2.56(4) 3.306(4) 143(5) 2_566
N6 H6A O9 0.867(18) 2.098(19) 2.948(4) 166(4) 2_566
N6 H6A O10 0.867(18) 2.41(4) 3.090(4) 135(3) 2_566
N6 H6B O4W 0.869(18) 2.01(2) 2.864(5) 168(4) .
N7 H7A O1 0.897(18) 2.08(2) 2.972(4) 173(4) .
N7 H7B O1W 0.895(18) 2.13(2) 3.022(5) 175(3) 2_666
N8 H8 O15 0.874(19) 2.04(2) 2.873(4) 160(4) 2_676
N9 H9A O13 0.882(18) 2.12(2) 2.958(4) 159(3) 2_676
N9 H9A O14 0.882(18) 2.39(3) 3.112(4) 139(3) 2_676
N9 H9B O3W 0.880(19) 2.01(2) 2.880(5) 170(5) .
N10 H10A O3 0.869(18) 2.02(2) 2.876(4) 170(5) .
N11 H11 O14 0.900(19) 1.75(2) 2.644(4) 172(4) 2_666
N12 H12A O3W 0.868(18) 2.44(3) 3.193(5) 145(3) 1_545
N12 H12B O8 0.871(17) 2.022(18) 2.874(4) 166(3) 1_545
O15 H15A O12 0.89(2) 1.79(2) 2.660(4) 166(6) 2_677
O15 H15B O2 0.881(19) 1.89(2) 2.763(4) 171(4) 1_566
O15 H15B N13 0.881(19) 2.59(2) 3.433(4) 160(3) 1_566
O16 H16A O5 0.86(2) 1.98(2) 2.835(4) 168(5) .
O16 H16A N14 0.86(2) 2.58(3) 3.381(4) 154(5) .
O16 H16A O4 0.86(2) 2.61(4) 3.250(4) 132(4) .
O16 H16B O8 0.88(2) 1.87(2) 2.740(4) 171(5) 2_576
O1W H101 O8 0.902(19) 2.00(2) 2.880(4) 164(5) 1_545
O1W H102 O6 0.884(19) 2.13(3) 2.918(4) 149(4) .
O1W H102 O5 0.884(19) 2.26(3) 3.071(4) 153(4) .
O1W H102 N14 0.884(19) 2.54(2) 3.424(5) 178(4) .
O2W H201 O1W 0.875(18) 2.00(2) 2.856(4) 167(4) .
O2W H202 O1 0.864(19) 2.10(2) 2.954(4) 169(5) 1_556
O2W H202 S1 0.864(19) 3.00(5) 3.359(3) 107(4) 1_556
O3W H301 O13 0.877(18) 2.07(2) 2.921(4) 162(4) .
O3W H302 O4 0.864(18) 2.07(2) 2.923(4) 172(4) .
O4W H401 O3 0.887(18) 2.05(2) 2.912(4) 165(4) .
O4W H401 N13 0.887(18) 2.70(2) 3.578(4) 169(4) .
O4W H402 O9 0.891(19) 2.25(4) 2.971(4) 138(5) 1_544
O4W H402 O11 0.891(19) 2.43(3) 3.223(4) 148(5) 1_544
